data_8100071
loop_
_publ_author_name
'Paulus, E. F.'
'V\'ertesy, L.'

_publ_section_title
;
Crystal structure of 2-(6-[2-(5-ethyl-5-hydroxy-6-methyl-tetrahydro-
pyran-2-yl)-15-oxo-2,10,12-trimethyl-1,6,8-trioxa-dispiro[4.1.5.3]
pentadec-13-en-9-yl]-2-hydroxy-1,3-dimethyl-4-oxo-heptyl-5-methyl-
tetrahydro-pyran-2-yl)-butyrate sodium, Na(C~42~H~67~O~11~), SY-9 
-- antibiotic 20-oxo-salinomycin
;
_journal_issue 2
_journal_name_full 'Zeitschrift f\"ur Kristallographie - New Crystal Structures'
_journal_page_first 184
_journal_page_last 186
_journal_volume 219
_journal_year 2004
_chemical_formula_sum 'C42 H67 Na O11'
_chemical_formula_weight 770.95
_chemical_name_common 'SY-9, 20-oxo-salinomycin'
_space_group_IT_number 19
_symmetry_cell_setting orthorhombic
_symmetry_space_group_name_Hall 'P 2ac 2ab'
_symmetry_space_group_name_H-M 'P 21 21 21'
_cell_angle_alpha 90.00
_cell_angle_beta 90.00
_cell_angle_gamma 90.00
_cell_formula_units_Z 4
_cell_length_a 10.5617(5)
_cell_length_b 19.1580(9)
_cell_length_c 21.5366(9)
_cell_measurement_temperature 293(2)
_cell_volume 4357.7(3)
_diffrn_ambient_temperature 293(2)
_exptl_crystal_density_diffrn 1.175
_cod_database_code 8100071

loop_
_symmetry_equiv_pos_as_xyz
'x, y, z'
'-x+1/2, -y, z+1/2'
'-x, y+1/2, -z+1/2'
'x+1/2, -y+1/2, -z'

loop_
_atom_site_label
_atom_site_type_symbol
_atom_site_fract_x
_atom_site_fract_y
_atom_site_fract_z
_atom_site_U_iso_or_equiv
_atom_site_adp_type
_atom_site_occupancy
_atom_site_symmetry_multiplicity
_atom_site_Wyckoff_symbol
_atom_site_calc_flag
_atom_site_refinement_flags
_atom_site_disorder_assembly
_atom_site_disorder_group
C01 C 0.6114(3) 0.84980(15) 0.85617(12) 0.0602(7) Uani 1 4 a d . . .
C02 C 0.6769(3) 0.78124(14) 0.87385(12) 0.0568(7) Uani 1 4 a d . . .
C03 C 0.5782(3) 0.73817(14) 0.90978(13) 0.0599(7) Uani 1 4 a d . . .
C04 C 0.6108(4) 0.66172(16) 0.92389(17) 0.0752(9) Uani 1 4 a d . . .
C05 C 0.7063(4) 0.65491(18) 0.97618(16) 0.0769(9) Uani 1 4 a d . . .
C06 C 0.6640(3) 0.69432(16) 1.03365(15) 0.0710(9) Uani 1 4 a d . . .
C07 C 0.6420(3) 0.77042(14) 1.01403(12) 0.0557(7) Uani 1 4 a d . . .
C08 C 0.6019(3) 0.82117(15) 1.06518(12) 0.0579(7) Uani 1 4 a d . . .
C09 C 0.5819(3) 0.89389(14) 1.03716(12) 0.0544(7) Uani 1 4 a d . . .
C10 C 0.5515(3) 0.95142(14) 1.08401(12) 0.0571(7) Uani 1 4 a d . . .
C11 C 0.5277(3) 1.01949(14) 1.04988(11) 0.0593(7) Uani 1 4 a d . . .
C12 C 0.5926(3) 1.08429(15) 1.07476(13) 0.0639(8) Uani 1 4 a d . . .
C13 C 0.7310(3) 1.08102(15) 1.05289(11) 0.0596(7) Uani 1 4 a d . . .
C14 C 0.8254(4) 1.12127(17) 1.09222(14) 0.0724(9) Uani 1 4 a d . . .
C15 C 0.9522(4) 1.11841(19) 1.06036(14) 0.0767(9) Uani 1 4 a d . . .
C16 C 0.9486(3) 1.14471(17) 0.99350(14) 0.0695(8) Uani 1 4 a d . . .
C17 C 0.8458(3) 1.10591(14) 0.95655(12) 0.0579(7) Uani 1 4 a d . . .
C18 C 0.8791(3) 1.03212(15) 0.94011(14) 0.0627(7) Uani 1 4 a d . . .
C19 C 0.8758(3) 1.00712(17) 0.88259(14) 0.0667(8) Uani 1 4 a d . . .
C20 C 0.8359(2) 1.05065(16) 0.83127(14) 0.0639(8) Uani 1 4 a d . . .
C21 C 0.7735(3) 1.11977(14) 0.84874(11) 0.0575(7) Uani 1 4 a d . . .
C22 C 0.7828(4) 1.1761(2) 0.79893(15) 0.0764(9) Uani 1 4 a d . . .
C23 C 0.6550(3) 1.1738(2) 0.76653(14) 0.0712(9) Uani 1 4 a d . . .
C24 C 0.5640(3) 1.14921(14) 0.81708(12) 0.0581(7) Uani 1 4 a d . . .
C25 C 0.4547(3) 1.10573(14) 0.79253(11) 0.0536(7) Uani 1 4 a d . . .
C26 C 0.4911(3) 1.04108(16) 0.75601(13) 0.0598(7) Uani 1 4 a d . . .
C27 C 0.3767(3) 0.99475(19) 0.74217(12) 0.0617(7) Uani 1 4 a d . . .
C28 C 0.2964(3) 0.98076(15) 0.79966(11) 0.0581(7) Uani 1 4 a d . . .
C29 C 0.2637(3) 1.04976(16) 0.83021(14) 0.0639(8) Uani 1 4 a d . . .
C30 C 0.7267(4) 0.74496(19) 0.81536(16) 0.0781(10) Uani 1 4 a d . . .
C31 C 0.8265(6) 0.7866(3) 0.7819(2) 0.1092(14) Uani 1 4 a d . . .
C32 C 0.5510(5) 0.6614(2) 1.0651(2) 0.0937(12) Uani 1 4 a d . . .
C33 C 0.7003(5) 0.8218(2) 1.11723(17) 0.0830(10) Uani 1 4 a d . . .
C34 C 0.4368(4) 0.9370(2) 1.12529(17) 0.0805(10) Uani 1 4 a d . . .
C35 C 0.5237(4) 1.15218(19) 1.05951(18) 0.0824(10) Uani 1 4 a d . . .
C36 C 0.3946(6) 1.1579(3) 1.0909(3) 0.1235(18) Uani 1 4 a d . . .
C37 C 0.8333(7) 1.0902(3) 1.1583(2) 0.1124(16) Uani 1 4 a d . . .
C38 C 1.0777(4) 1.1417(3) 0.9623(2) 0.0989(13) Uani 1 4 a d . . .
C39 C 0.5175(5) 1.2091(2) 0.8576(2) 0.0854(11) Uani 1 4 a d . . .
C40 C 0.1770(3) 0.9374(2) 0.78467(18) 0.0801(10) Uani 1 4 a d . . .
C41 C 0.2048(5) 0.8629(2) 0.7658(2) 0.0964(12) Uani 1 4 a d . . .
C42 C 0.1721(4) 1.0965(2) 0.7951(2) 0.0830(10) Uani 1 4 a d . . .
H02 H 0.755(2) 0.7933(11) 0.9019(10) 0.045(6) Uiso 1 4 a d . . .
H03 H 0.498(3) 0.7390(13) 0.8826(13) 0.072(8) Uiso 1 4 a d . . .
H041 H 0.643(3) 0.6379(16) 0.8852(14) 0.086(10) Uiso 1 4 a d . . .
H042 H 0.529(3) 0.6394(17) 0.9383(14) 0.094(11) Uiso 1 4 a d . . .
H051 H 0.791(3) 0.6756(14) 0.9555(12) 0.068(8) Uiso 1 4 a d . . .
H052 H 0.718(3) 0.6030(17) 0.9846(14) 0.091(10) Uiso 1 4 a d . . .
H06 H 0.728(3) 0.6946(15) 1.0627(13) 0.068(9) Uiso 1 4 a d . . .
H07 H 0.725(2) 0.7889(11) 0.9951(10) 0.044(6) Uiso 1 4 a d . . .
H08 H 0.517(2) 0.8041(12) 1.0831(11) 0.055(7) Uiso 1 4 a d . . .
H09 H 0.509(2) 0.8903(12) 1.0059(11) 0.049(7) Uiso 1 4 a d . . .
H10 H 0.628(3) 0.9567(14) 1.1099(12) 0.065(8) Uiso 1 4 a d . . .
H12 H 0.592(2) 1.0781(12) 1.1178(13) 0.053(7) Uiso 1 4 a d . . .
H16 H 0.912(3) 1.1925(15) 0.9957(12) 0.068(8) Uiso 1 4 a d . . .
H14 H 0.793(3) 1.1712(14) 1.0943(12) 0.061(7) Uiso 1 4 a d . . .
H151 H 1.016(3) 1.1451(15) 1.0839(13) 0.076(9) Uiso 1 4 a d . . .
H152 H 0.982(3) 1.0655(18) 1.0628(13) 0.089(10) Uiso 1 4 a d . . .
H18 H 0.903(3) 1.0028(15) 0.9755(12) 0.075(9) Uiso 1 4 a d . . .
H19 H 0.894(2) 0.9564(14) 0.8751(11) 0.061(8) Uiso 1 4 a d . . .
H221 H 0.858(4) 1.1701(19) 0.7702(17) 0.107(12) Uiso 1 4 a d . . .
H222 H 0.792(3) 1.2181(19) 0.8190(15) 0.097(12) Uiso 1 4 a d . . .
H231 H 0.623(3) 1.2188(19) 0.7499(15) 0.093(11) Uiso 1 4 a d . . .
H232 H 0.662(3) 1.1374(16) 0.7324(13) 0.074(9) Uiso 1 4 a d . . .
H25 H 0.404(2) 1.1373(12) 0.7660(10) 0.037(6) Uiso 1 4 a d . . .
H261 H 0.558(3) 1.0135(14) 0.7783(12) 0.064(8) Uiso 1 4 a d . . .
H262 H 0.525(2) 1.0577(12) 0.7170(12) 0.058(7) Uiso 1 4 a d . . .
H271 H 0.407(3) 0.9482(18) 0.7242(15) 0.091(10) Uiso 1 4 a d . . .
H272 H 0.326(2) 1.0155(13) 0.7108(11) 0.053(7) Uiso 1 4 a d . . .
H29 H 0.236(3) 1.0412(13) 0.8733(13) 0.068(8) Uiso 1 4 a d . . .
H301 H 0.659(3) 0.7332(16) 0.7902(15) 0.080(10) Uiso 1 4 a d . . .
H302 H 0.764(3) 0.696(2) 0.8280(15) 0.105(11) Uiso 1 4 a d . . .
H311 H 0.851(5) 0.766(3) 0.741(3) 0.18(2) Uiso 1 4 a d . . .
H312 H 0.806(4) 0.834(2) 0.7723(17) 0.111(15) Uiso 1 4 a d . . .
H313 H 0.905(8) 0.798(4) 0.811(3) 0.27(4) Uiso 1 4 a d . . .
H321 H 0.539(3) 0.6802(18) 1.1062(17) 0.099(12) Uiso 1 4 a d . . .
H322 H 0.569(4) 0.611(2) 1.0736(17) 0.120(14) Uiso 1 4 a d . . .
H323 H 0.473(4) 0.6678(19) 1.0388(17) 0.107(13) Uiso 1 4 a d . . .
H331 H 0.675(3) 0.8548(18) 1.1477(15) 0.095(11) Uiso 1 4 a d . . .
H332 H 0.712(4) 0.774(2) 1.1333(17) 0.118(14) Uiso 1 4 a d . . .
H333 H 0.776(4) 0.841(2) 1.1004(18) 0.109(14) Uiso 1 4 a d . . .
H341 H 0.355(4) 0.9356(19) 1.0984(18) 0.118(14) Uiso 1 4 a d . . .
H342 H 0.418(3) 0.9750(18) 1.1495(15) 0.096(11) Uiso 1 4 a d . . .
H343 H 0.461(3) 0.8920(19) 1.1519(16) 0.108(11) Uiso 1 4 a d . . .
H351 H 0.506(3) 1.1504(15) 1.0151(15) 0.085(10) Uiso 1 4 a d . . .
H352 H 0.587(3) 1.1892(18) 1.0684(14) 0.088(11) Uiso 1 4 a d . . .
H361 H 0.346(5) 1.110(3) 1.086(2) 0.15(2) Uiso 1 4 a d . . .
H362 H 0.423(5) 1.156(3) 1.138(3) 0.19(2) Uiso 1 4 a d . . .
H363 H 0.360(4) 1.202(3) 1.0853(19) 0.135(16) Uiso 1 4 a d . . .
H371 H 0.760(5) 1.091(3) 1.177(2) 0.16(3) Uiso 1 4 a d . . .
H372 H 0.893(4) 1.1137(19) 1.1807(18) 0.106(13) Uiso 1 4 a d . . .
H373 H 0.861(4) 1.035(2) 1.1519(18) 0.147(17) Uiso 1 4 a d . . .
H381 H 1.129(4) 1.173(2) 0.9801(18) 0.124(15) Uiso 1 4 a d . . .
H382 H 1.070(4) 1.158(2) 0.914(2) 0.137(15) Uiso 1 4 a d . . .
H383 H 1.102(4) 1.091(2) 0.9646(17) 0.118(16) Uiso 1 4 a d . . .
H391 H 0.587(3) 1.2336(18) 0.8727(16) 0.090(12) Uiso 1 4 a d . . .
H392 H 0.463(3) 1.2385(17) 0.8361(15) 0.088(11) Uiso 1 4 a d . . .
H393 H 0.476(4) 1.187(2) 0.8970(19) 0.123(14) Uiso 1 4 a d . . .
H401 H 0.118(3) 0.9388(18) 0.8264(17) 0.108(11) Uiso 1 4 a d . . .
H402 H 0.129(3) 0.9624(16) 0.7522(14) 0.085(10) Uiso 1 4 a d . . .
H411 H 0.249(4) 0.839(2) 0.7980(19) 0.125(16) Uiso 1 4 a d . . .
H412 H 0.259(4) 0.8649(18) 0.7238(17) 0.108(12) Uiso 1 4 a d . . .
H413 H 0.124(4) 0.833(2) 0.7593(15) 0.108(12) Uiso 1 4 a d . . .
H421 H 0.087(4) 1.0719(19) 0.7934(16) 0.108(13) Uiso 1 4 a d . . .
H422 H 0.196(3) 1.1044(16) 0.7504(16) 0.090(10) Uiso 1 4 a d . . .
H423 H 0.171(3) 1.1402(17) 0.8171(13) 0.070(10) Uiso 1 4 a d . . .
H13 H 0.760(2) 1.0314(13) 1.0516(10) 0.048(6) Uiso 1 4 a d . . .
H4 H 0.688(3) 0.9103(16) 0.9655(15) 0.087(11) Uiso 1 4 a d . . .
H10 H 0.423(3) 0.9120(18) 0.8297(15) 0.100(12) Uiso 1 4 a d . . .
O01 O 0.64143(19) 0.90506(9) 0.88525(8) 0.0645(5) Uani 1 4 a d . . .
O02 O 0.5301(2) 0.84741(11) 0.81358(9) 0.0808(6) Uani 1 4 a d . . .
O03 O 0.54516(17) 0.77336(9) 0.96674(8) 0.0574(5) Uani 1 4 a d . . .
O04 O 0.6941(2) 0.91696(10) 1.00573(9) 0.0641(5) Uani 1 4 a d . . .
O05 O 0.4607(2) 1.02155(10) 1.00390(8) 0.0716(5) Uani 1 4 a d . . .
O06 O 0.72807(18) 1.10668(9) 0.98957(7) 0.0570(5) Uani 1 4 a d . . .
O07 O 0.82586(18) 1.14811(9) 0.90348(8) 0.0603(5) Uani 1 4 a d . . .
O08 O 0.64228(16) 1.10306(9) 0.85554(7) 0.0521(4) Uani 1 4 a d . . .
O09 O 0.37959(18) 1.08681(9) 0.84559(7) 0.0584(5) Uani 1 4 a d . . .
O10 O 0.3694(2) 0.94553(11) 0.84572(9) 0.0649(5) Uani 1 4 a d . . .
O11 O 0.8447(2) 1.03306(13) 0.77681(10) 0.0926(7) Uani 1 4 a d . . .
Na1 Na 0.52409(10) 1.00625(5) 0.90272(4) 0.0625(3) Uani 1 4 a d . . .

loop_
_atom_site_aniso_label
_atom_site_aniso_U_11
_atom_site_aniso_U_22
_atom_site_aniso_U_33
_atom_site_aniso_U_23
_atom_site_aniso_U_13
_atom_site_aniso_U_12
C01 0.0688(19) 0.0609(18) 0.0509(15) -0.0059(14) -0.0079(15) 0.0011(15)
C02 0.0614(18) 0.0528(16) 0.0561(16) -0.0115(13) -0.0119(14) 0.0079(14)
C03 0.0606(18) 0.0504(16) 0.0686(18) -0.0112(14) -0.0109(15) 0.0013(14)
C04 0.086(2) 0.0529(19) 0.086(2) -0.0131(17) -0.002(2) 0.0007(17)
C05 0.089(3) 0.056(2) 0.085(2) 0.0057(17) 0.002(2) 0.0138(19)
C06 0.077(2) 0.0626(19) 0.074(2) 0.0115(16) -0.0068(19) 0.0109(17)
C07 0.0550(17) 0.0558(17) 0.0563(16) 0.0089(13) -0.0071(14) 0.0031(14)
C08 0.0633(19) 0.0603(18) 0.0501(15) 0.0048(13) -0.0011(14) -0.0004(14)
C09 0.0581(18) 0.0576(17) 0.0475(14) -0.0026(12) 0.0028(13) -0.0059(13)
C10 0.0716(19) 0.0571(16) 0.0426(14) -0.0018(12) 0.0023(14) -0.0073(15)
C11 0.0716(19) 0.0678(18) 0.0386(13) -0.0106(13) 0.0090(14) 0.0014(15)
C12 0.096(2) 0.0557(17) 0.0402(15) -0.0061(13) 0.0043(15) 0.0053(15)
C13 0.088(2) 0.0477(17) 0.0433(14) -0.0058(12) -0.0059(14) 0.0000(15)
C14 0.102(3) 0.062(2) 0.0541(17) -0.0088(15) -0.0190(17) -0.0010(18)
C15 0.093(3) 0.069(2) 0.068(2) -0.0100(16) -0.030(2) -0.0086(19)
C16 0.078(2) 0.063(2) 0.0672(18) -0.0095(15) -0.0165(16) -0.0110(18)
C17 0.0644(18) 0.0556(17) 0.0536(15) -0.0060(13) -0.0060(14) -0.0047(14)
C18 0.0621(18) 0.0577(18) 0.0682(19) -0.0054(15) -0.0027(15) -0.0003(14)
C19 0.0582(17) 0.064(2) 0.078(2) -0.0190(17) 0.0015(15) -0.0008(16)
C20 0.0473(16) 0.080(2) 0.0643(19) -0.0204(16) 0.0001(14) -0.0077(15)
C21 0.0613(18) 0.0643(17) 0.0469(14) -0.0045(13) -0.0004(13) -0.0135(14)
C22 0.091(3) 0.084(3) 0.0544(18) 0.0065(17) -0.0029(19) -0.029(2)
C23 0.089(2) 0.070(2) 0.0545(18) 0.0116(16) -0.0053(17) -0.0174(18)
C24 0.0721(19) 0.0521(16) 0.0500(15) 0.0048(12) -0.0028(13) 0.0079(15)
C25 0.0561(16) 0.0613(17) 0.0433(14) 0.0115(12) 0.0019(13) 0.0072(15)
C26 0.0596(18) 0.075(2) 0.0452(15) -0.0060(14) 0.0039(14) -0.0017(16)
C27 0.0577(17) 0.080(2) 0.0476(15) 0.0008(15) -0.0050(14) -0.0052(17)
C28 0.0579(16) 0.0672(18) 0.0492(14) 0.0115(13) -0.0037(13) 0.0037(14)
C29 0.0576(19) 0.074(2) 0.0598(17) 0.0162(15) 0.0116(14) 0.0050(16)
C30 0.089(3) 0.076(2) 0.069(2) -0.0221(18) -0.006(2) 0.015(2)
C31 0.131(4) 0.123(4) 0.074(3) -0.009(3) 0.026(3) -0.007(3)
C32 0.115(4) 0.074(3) 0.092(3) 0.023(2) 0.017(3) -0.006(2)
C33 0.103(3) 0.085(3) 0.061(2) 0.000(2) -0.019(2) 0.010(2)
C34 0.103(3) 0.076(2) 0.063(2) -0.0111(18) 0.025(2) -0.009(2)
C35 0.109(3) 0.062(2) 0.076(2) -0.0053(18) 0.016(2) 0.021(2)
C36 0.145(4) 0.106(4) 0.119(4) 0.007(3) 0.052(3) 0.055(4)
C37 0.149(5) 0.130(4) 0.058(2) 0.002(2) -0.036(3) -0.015(4)
C38 0.079(3) 0.117(4) 0.101(3) -0.017(3) -0.009(2) -0.029(3)
C39 0.107(3) 0.063(2) 0.086(3) -0.014(2) -0.008(3) 0.017(2)
C40 0.065(2) 0.099(3) 0.076(2) 0.027(2) -0.0067(18) -0.0108(19)
C41 0.104(3) 0.093(3) 0.092(3) 0.002(2) -0.012(3) -0.034(3)
C42 0.059(2) 0.090(3) 0.100(3) 0.025(2) 0.001(2) 0.017(2)
O01 0.0792(13) 0.0548(11) 0.0594(11) -0.0038(9) -0.0137(10) 0.0004(10)
O02 0.0970(16) 0.0728(13) 0.0727(13) -0.0130(11) -0.0360(13) 0.0174(13)
O03 0.0556(11) 0.0551(10) 0.0614(11) -0.0047(8) -0.0074(9) 0.0029(9)
O04 0.0762(14) 0.0648(12) 0.0514(11) -0.0081(9) 0.0094(10) -0.0142(10)
O05 0.0845(14) 0.0818(13) 0.0484(10) -0.0075(9) -0.0055(10) 0.0093(12)
O06 0.0707(12) 0.0577(11) 0.0427(9) -0.0049(8) -0.0051(9) 0.0007(10)
O07 0.0757(13) 0.0575(11) 0.0479(10) -0.0024(9) -0.0066(9) -0.0129(10)
O08 0.0539(11) 0.0545(10) 0.0478(9) 0.0036(8) -0.0013(8) -0.0019(9)
O09 0.0667(12) 0.0643(11) 0.0441(9) 0.0029(8) 0.0077(9) 0.0120(10)
O10 0.0740(13) 0.0658(12) 0.0549(11) 0.0057(9) -0.0104(10) 0.0119(11)
O11 0.0836(16) 0.127(2) 0.0673(14) -0.0346(13) 0.0038(11) 0.0133(14)
Na1 0.0843(7) 0.0585(6) 0.0445(5) 0.0011(5) -0.0072(5) 0.0056(6)

loop_
_geom_bond_atom_site_label_1
_geom_bond_atom_site_label_2
_geom_bond_distance
_geom_bond_site_symmetry_2
_geom_bond_publ_flag
C01 O02 1.257(3) . ?
C01 O01 1.270(3) . ?
C01 C02 1.532(4) . ?
C02 C30 1.532(4) . ?
C02 C03 1.538(4) . ?
C02 H02 1.05(2) . ?
C03 O03 1.443(3) . ?
C03 C04 1.535(4) . ?
C03 H03 1.03(3) . ?
C04 C05 1.518(5) . ?
C04 H041 1.01(3) . ?
C04 H042 1.01(4) . ?
C05 C06 1.517(4) . ?
C05 H051 1.07(3) . ?
C05 H052 1.02(3) . ?
C06 C32 1.511(5) . ?
C06 C07 1.536(4) . ?
C06 H06 0.92(3) . ?
C07 O03 1.444(3) . ?
C07 C08 1.529(4) . ?
C07 H07 1.03(2) . ?
C08 C33 1.529(4) . ?
C08 C09 1.533(4) . ?
C08 H08 1.03(3) . ?
C09 O04 1.435(3) . ?
C09 C10 1.528(4) . ?
C09 H09 1.03(2) . ?
C10 C11 1.518(4) . ?
C10 C34 1.528(4) . ?
C10 H10 0.99(3) . ?
C11 O05 1.218(3) . ?
C11 C12 1.516(4) . ?
C12 C35 1.526(4) . ?
C12 C13 1.537(4) . ?
C12 H12 0.94(3) . ?
C13 O06 1.450(3) . ?
C13 C14 1.519(4) . ?
C13 H13 1.00(2) . ?
C14 C15 1.506(5) . ?
C14 C37 1.545(5) . ?
C14 H14 1.02(3) . ?
C15 C16 1.526(4) . ?
C15 H151 0.98(3) . ?
C15 H152 1.06(3) . ?
C16 C38 1.522(5) . ?
C16 C17 1.538(4) . ?
C16 H16 1.00(3) . ?
C17 O07 1.416(3) . ?
C17 O06 1.433(3) . ?
C17 C18 1.499(4) . ?
C18 C19 1.329(4) . ?
C18 H18 0.98(3) . ?
C19 C20 1.447(4) . ?
C19 H19 1.00(3) . ?
C20 O11 1.224(3) . ?
C20 C21 1.526(4) . ?
C21 O07 1.411(3) . ?
C21 O08 1.429(3) . ?
C21 C22 1.525(4) . ?
C22 C23 1.521(5) . ?
C22 H221 1.01(4) . ?
C22 H222 0.92(4) . ?
C23 C24 1.526(4) . ?
C23 H231 0.99(4) . ?
C23 H232 1.02(3) . ?
C24 O08 1.467(3) . ?
C24 C25 1.518(4) . ?
C24 C39 1.522(4) . ?
C25 O09 1.438(3) . ?
C25 C26 1.517(4) . ?
C25 H25 0.99(2) . ?
C26 C27 1.528(4) . ?
C26 H261 1.00(3) . ?
C26 H262 0.97(3) . ?
C27 C28 1.525(4) . ?
C27 H271 1.02(3) . ?
C27 H272 0.95(2) . ?
C28 O10 1.426(3) . ?
C28 C29 1.517(4) . ?
C28 C40 1.544(4) . ?
C29 O09 1.453(4) . ?
C29 C42 1.520(4) . ?
C29 H29 0.99(3) . ?
C30 C31 1.506(6) . ?
C30 H301 0.93(3) . ?
C30 H302 1.06(4) . ?
C31 H311 1.01(6) . ?
C31 H312 0.95(4) . ?
C31 H313 1.06(8) . ?
C32 H321 0.96(4) . ?
C32 H322 1.00(4) . ?
C32 H323 1.00(4) . ?
C33 H331 0.95(3) . ?
C33 H332 0.98(4) . ?
C33 H333 0.95(4) . ?
C34 H341 1.04(4) . ?
C34 H342 0.92(4) . ?
C34 H343 1.07(4) . ?
C35 C36 1.526(6) . ?
C35 H351 0.98(3) . ?
C35 H352 0.99(4) . ?
C36 H361 1.05(5) . ?
C36 H362 1.06(6) . ?
C36 H363 0.92(5) . ?
C37 H371 0.87(5) . ?
C37 H372 0.91(4) . ?
C37 H373 1.11(5) . ?
C38 H381 0.89(4) . ?
C38 H382 1.09(4) . ?
C38 H383 1.01(4) . ?
C39 H391 0.93(4) . ?
C39 H392 0.93(3) . ?
C39 H393 1.05(4) . ?
C40 C41 1.513(6) . ?
C40 H401 1.09(4) . ?
C40 H402 0.99(3) . ?
C41 H411 0.95(4) . ?
C41 H412 1.07(4) . ?
C41 H413 1.04(4) . ?
C42 H421 1.02(4) . ?
C42 H422 1.00(3) . ?
C42 H423 0.96(3) . ?
O01 Na1 2.331(2) . ?
O04 H4 0.88(3) . ?
O05 Na1 2.298(2) . ?
O08 Na1 2.4558(19) . ?
O09 Na1 2.495(2) . ?
O10 Na1 2.351(2) . ?
O10 H10 0.92(4) . ?
Na1 H10 2.62(3) . ?
